data_4112598
loop_
_publ_author_name
'Anne Petitjean'
'Richard G. Khoury'
'Nathalie Kyritsakas'
'Jean-Marie Lehn'

_publ_section_title
;
 Dynamic Devices. Shape Switching and Substrate Binding in Ion-Controlled
 Nanomechanical Molecular Tweezers
;
_journal_name_full 'Journal of the American Chemical Society'
_journal_page_first 6637
_journal_page_last 6647
_journal_paper_doi 10.1021/ja031915r
_journal_volume 126
_journal_year 2004
_chemical_formula_sum 'C42 H26 Cl3 F6 N4 O4'
_chemical_formula_weight 871.02
_chemical_name_systematic
; 
 ? 
;
_space_group_IT_number 2
_symmetry_cell_setting triclinic
_symmetry_space_group_name_Hall '-P 1'
_symmetry_space_group_name_H-M 'P -1'
_atom_sites_solution_hydrogens geom
_atom_sites_solution_primary direct
_atom_sites_solution_secondary difmap
_audit_creation_method SHELXL-97
_cell_angle_alpha 81.15(3)
_cell_angle_beta 74.62(3)
_cell_angle_gamma 80.74(3)
_cell_formula_units_Z 4
_cell_length_a 13.310(3)
_cell_length_b 13.490(3)
_cell_length_c 16.660(3)
_cell_measurement_temperature 173(2)
_cell_volume 2827.1(11)
_computing_structure_refinement 'SHELXL-97 (Sheldrick, 1997)'
_computing_structure_solution 'SHELXS-97 (Sheldrick, 1990)'
_diffrn_ambient_temperature 173(2)
_diffrn_measured_fraction_theta_full 0.991
_diffrn_measured_fraction_theta_max 0.991
_diffrn_radiation_monochromator graphite
_diffrn_radiation_source 'fine-focus sealed tube'
_diffrn_radiation_type MoK\a
_diffrn_radiation_wavelength 0.71073
_diffrn_reflns_av_R_equivalents 0.0000
_diffrn_reflns_av_sigmaI/netI 0.0418
_diffrn_reflns_limit_h_max 13
_diffrn_reflns_limit_h_min -12
_diffrn_reflns_limit_k_max 13
_diffrn_reflns_limit_k_min -13
_diffrn_reflns_limit_l_max 16
_diffrn_reflns_limit_l_min 0
_diffrn_reflns_number 5860
_diffrn_reflns_theta_full 20.81
_diffrn_reflns_theta_max 20.81
_diffrn_reflns_theta_min 1.60
_exptl_absorpt_coefficient_mu 0.432
_exptl_crystal_colour colourless
_exptl_crystal_density_diffrn 2.046
_exptl_crystal_F_000 1772
_exptl_crystal_size_max 0.16
_exptl_crystal_size_mid 0.10
_exptl_crystal_size_min 0.05
_refine_diff_density_max 0.732
_refine_diff_density_min -0.728
_refine_diff_density_rms 0.084
_refine_ls_extinction_method none
_refine_ls_goodness_of_fit_ref 1.080
_refine_ls_hydrogen_treatment mixed
_refine_ls_matrix_type full
_refine_ls_number_parameters 736
_refine_ls_number_reflns 5860
_refine_ls_number_restraints 0
_refine_ls_restrained_S_all 1.080
_refine_ls_R_factor_all 0.1371
_refine_ls_R_factor_gt 0.1171
_refine_ls_shift/su_max 0.521
_refine_ls_shift/su_mean 0.035
_refine_ls_structure_factor_coef Fsqd
_refine_ls_weighting_details 'calc w=1/[\s^2^(Fo^2^)+(0.1875P)^2^+11.4461P] where P=(Fo^2^+2Fc^2^)/3'
_refine_ls_weighting_scheme calc
_refine_ls_wR_factor_gt 0.3123
_refine_ls_wR_factor_ref 0.3282
_reflns_number_gt 4752
_reflns_number_total 5860
_reflns_threshold_expression >2sigma(I)
_cod_data_source_file ja031915rsi20031223_051000.cif
_cod_data_source_block test
_cod_original_cell_volume 2827.1(10)
_cod_database_code 4112598

loop_
_symmetry_equiv_pos_as_xyz
'x, y, z'
'-x, -y, -z'

loop_
_atom_site_label
_atom_site_type_symbol
_atom_site_fract_x
_atom_site_fract_y
_atom_site_fract_z
_atom_site_U_iso_or_equiv
_atom_site_adp_type
_atom_site_occupancy
_atom_site_symmetry_multiplicity
_atom_site_calc_flag
_atom_site_refinement_flags
C1 C 0.3531(6) 1.7607(6) 0.3446(4) 0.0351(19) Uani 1 1 d .
C2 C 0.4346(5) 1.8211(6) 0.3252(4) 0.0340(19) Uani 1 1 d .
C3 C 0.4210(6) 1.9230(6) 0.3404(5) 0.0384(19) Uani 1 1 d .
H3A H 0.3529 1.9545 0.3649 0.046 Uiso 1 1 calc R
C4 C 0.5048(6) 1.9774(6) 0.3203(5) 0.045(2) Uani 1 1 d .
H4A H 0.4943 2.0465 0.3295 0.054 Uiso 1 1 calc R
C5 C 0.6076(6) 1.9299(7) 0.2856(5) 0.045(2) Uani 1 1 d .
H5A H 0.6656 1.9672 0.2737 0.054 Uiso 1 1 calc R
C6 C 0.6241(6) 1.8327(6) 0.2691(5) 0.040(2) Uani 1 1 d .
H6A H 0.6930 1.8023 0.2455 0.048 Uiso 1 1 calc R
C7 C 0.5383(6) 1.7769(6) 0.2875(4) 0.0364(19) Uani 1 1 d .
C8 C 0.4754(6) 1.6220(6) 0.2841(4) 0.0365(19) Uani 1 1 d .
C9 C 0.4990(7) 1.5228(6) 0.2602(5) 0.050(2) Uani 1 1 d .
H9A H 0.5687 1.4970 0.2337 0.060 Uiso 1 1 calc R
C10 C 0.4187(8) 1.4653(7) 0.2764(6) 0.064(3) Uani 1 1 d .
H10A H 0.4330 1.3985 0.2612 0.077 Uiso 1 1 calc R
C11 C 0.3148(8) 1.5035(7) 0.3153(6) 0.062(3) Uani 1 1 d .
H11A H 0.2605 1.4619 0.3256 0.075 Uiso 1 1 calc R
C12 C 0.2911(7) 1.5981(6) 0.3380(5) 0.048(2) Uani 1 1 d .
H12A H 0.2205 1.6221 0.3638 0.058 Uiso 1 1 calc R
C13 C 0.3713(6) 1.6627(6) 0.3238(5) 0.0363(19) Uani 1 1 d .
C14 C 0.2438(5) 1.8028(6) 0.3888(4) 0.0322(18) Uani 1 1 d .
C15 C 0.2035(6) 1.7698(6) 0.4734(5) 0.039(2) Uani 1 1 d .
H15A H 0.2440 1.7225 0.5045 0.047 Uiso 1 1 calc R
C16 C 0.1015(6) 1.8095(6) 0.5099(5) 0.042(2) Uani 1 1 d .
H16A H 0.0711 1.7901 0.5675 0.051 Uiso 1 1 calc R
C17 C 0.0453(6) 1.8759(6) 0.4633(4) 0.0376(19) Uani 1 1 d .
H17A H -0.0252 1.9018 0.4876 0.045 Uiso 1 1 calc R
C18 C 0.0928(5) 1.9061(5) 0.3785(4) 0.0325(18) Uani 1 1 d .
C19 C 0.0382(5) 1.9817(5) 0.3254(4) 0.0319(18) Uani 1 1 d .
C20 C 0.0885(5) 2.0185(6) 0.2455(5) 0.0364(19) Uani 1 1 d .
H20A H 0.1589 1.9924 0.2209 0.044 Uiso 1 1 calc R
C21 C -0.1108(5) 2.0872(6) 0.3114(5) 0.0328(18) Uani 1 1 d .
C22 C 0.0350(6) 2.0931(6) 0.2026(5) 0.0368(19) Uani 1 1 d .
C23 C 0.0858(5) 2.1408(6) 0.1174(5) 0.0346(19) Uani 1 1 d .
C24 C 0.0425(6) 2.2319(6) 0.0839(5) 0.045(2) Uani 1 1 d .
H24A H -0.0217 2.2654 0.1139 0.054 Uiso 1 1 calc R
C25 C 0.0944(6) 2.2745(7) 0.0049(5) 0.050(2) Uani 1 1 d .
H25A H 0.0666 2.3376 -0.0198 0.061 Uiso 1 1 calc R
C26 C 0.1864(6) 2.2229(6) -0.0359(5) 0.046(2) Uani 1 1 d .
H26A H 0.2247 2.2505 -0.0891 0.055 Uiso 1 1 calc R
C27 C 0.2226(6) 2.1304(6) 0.0013(5) 0.038(2) Uani 1 1 d .
C28 C 0.3203(6) 2.0689(6) -0.0420(4) 0.041(2) Uani 1 1 d .
C29 C 0.4181(6) 2.1077(6) -0.0661(4) 0.039(2) Uani 1 1 d .
C30 C 0.4313(6) 2.2036(7) -0.0483(5) 0.047(2) Uani 1 1 d .
H30A H 0.3726 2.2446 -0.0186 0.056 Uiso 1 1 calc R
C31 C 0.5270(7) 2.2377(7) -0.0733(5) 0.055(2) Uani 1 1 d .
H31A H 0.5350 2.3017 -0.0605 0.066 Uiso 1 1 calc R
C32 C 0.6148(6) 2.1770(8) -0.1186(5) 0.051(2) Uani 1 1 d .
H32A H 0.6806 2.2027 -0.1376 0.062 Uiso 1 1 calc R
C33 C 0.6077(6) 2.0841(7) -0.1355(5) 0.046(2) Uani 1 1 d .
H33A H 0.6676 2.0442 -0.1650 0.055 Uiso 1 1 calc R
C34 C 0.5079(6) 2.0474(6) -0.1080(4) 0.039(2) Uani 1 1 d .
C35 C 0.4085(6) 1.9146(6) -0.1042(5) 0.043(2) Uani 1 1 d .
C36 C 0.4058(7) 1.8202(7) -0.1265(5) 0.058(2) Uani 1 1 d .
H36A H 0.4685 1.7833 -0.1555 0.069 Uiso 1 1 calc R
C37 C 0.3140(8) 1.7808(8) -0.1068(6) 0.074(3) Uani 1 1 d .
H37A H 0.3123 1.7167 -0.1230 0.089 Uiso 1 1 calc R
C38 C 0.2201(7) 1.8340(8) -0.0624(6) 0.064(3) Uani 1 1 d .
H38A H 0.1564 1.8049 -0.0485 0.077 Uiso 1 1 calc R
C39 C 0.2204(7) 1.9257(7) -0.0397(6) 0.055(2) Uani 1 1 d .
H39A H 0.1571 1.9604 -0.0097 0.066 Uiso 1 1 calc R
C40 C 0.3159(6) 1.9711(6) -0.0605(5) 0.042(2) Uani 1 1 d .
C41 C -0.2688(6) 2.2165(7) 0.3181(5) 0.052(2) Uani 1 1 d .
H41A H -0.2294 2.2558 0.2717 0.062 Uiso 1 1 calc R
C42 C -0.3707(7) 2.2535(8) 0.3544(6) 0.063(3) Uani 1 1 d .
H42A H -0.3993 2.3191 0.3348 0.076 Uiso 1 1 calc R
C43 C -0.4325(6) 2.1946(7) 0.4205(5) 0.050(2) Uani 1 1 d .
C44 C -0.3857(6) 2.1012(6) 0.4488(5) 0.042(2) Uani 1 1 d .
H44A H -0.4256 2.0602 0.4935 0.051 Uiso 1 1 calc R
C45 C -0.2829(5) 2.0665(6) 0.4138(4) 0.0367(19) Uani 1 1 d .
H45A H -0.2528 2.0026 0.4354 0.044 Uiso 1 1 calc R
C46 C -0.2222(5) 2.1233(6) 0.3474(4) 0.038(2) Uani 1 1 d .
C47 C -0.5433(6) 2.2351(8) 0.4627(6) 0.061(3) Uani 1 1 d .
H47A H -0.5709 2.1855 0.5106 0.073 Uiso 1 1 calc R
H47B H -0.5876 2.2413 0.4225 0.073 Uiso 1 1 calc R
C48 C -0.5539(6) 2.3390(7) 0.4949(5) 0.054(2) Uani 1 1 d .
H48A H -0.5085 2.3336 0.5342 0.064 Uiso 1 1 calc R
H48B H -0.5286 2.3894 0.4469 0.064 Uiso 1 1 calc R
C49 C -0.6655(7) 2.3758(8) 0.5388(6) 0.064(3) Uani 1 1 d .
H49A H -0.6895 2.3279 0.5892 0.076 Uiso 1 1 calc R
H49B H -0.7120 2.3775 0.5009 0.076 Uiso 1 1 calc R
C50 C -0.6743(8) 2.4811(8) 0.5649(6) 0.077(3) Uani 1 1 d .
H50A H -0.7476 2.5031 0.5923 0.115 Uiso 1 1 calc R
H50B H -0.6507 2.5287 0.5152 0.115 Uiso 1 1 calc R
H50C H -0.6302 2.4791 0.6040 0.115 Uiso 1 1 calc R
N1 N 0.5538(5) 1.6807(5) 0.2691(4) 0.0377(16) Uani 1 1 d .
H1A H 0.6182 1.6546 0.2461 0.045 Uiso 1 1 calc R
N2 N 0.1920(4) 1.8686(4) 0.3419(4) 0.0334(15) Uani 1 1 d .
N3 N -0.0631(4) 2.0162(5) 0.3586(4) 0.0342(15) Uani 1 1 d .
N4 N -0.0657(5) 2.1289(5) 0.2346(4) 0.0380(16) Uani 1 1 d .
N5 N 0.1745(5) 2.0883(5) 0.0772(4) 0.0390(16) Uani 1 1 d .
N6 N 0.5001(5) 1.9555(5) -0.1258(4) 0.0381(16) Uani 1 1 d .
H6B H 0.5572 1.9201 -0.1526 0.046 Uiso 1 1 calc R
C51 C 0.0921(11) 2.5061(11) -0.1909(10) 0.105(4) Uani 1 1 d .
C52 C 0.2064(9) 2.4673(11) -0.1994(7) 0.082(3) Uani 1 1 d .
O1 O 0.2386(5) 2.3832(5) -0.2128(4) 0.0687(19) Uani 1 1 d .
O2 O 0.2546(8) 2.5400(11) -0.1937(10) 0.189(6) Uani 1 1 d .
F1 F 0.0451(6) 2.5243(7) -0.1107(7) 0.162(4) Uani 1 1 d .
F2 F 0.0415(7) 2.4429(7) -0.2053(10) 0.212(7) Uani 1 1 d .
F3 F 0.0767(7) 2.5943(6) -0.2363(6) 0.131(3) Uani 1 1 d .
C53 C 0.3163(7) 0.1882(7) 0.2620(7) 0.064(3) Uani 1 1 d .
C54 C 0.2122(8) 0.2036(9) 0.3285(8) 0.071(3) Uani 1 1 d .
O3 O 0.3216(5) 0.1291(5) 0.2142(4) 0.0674(19) Uani 1 1 d .
O4 O 0.3872(6) 0.2296(6) 0.2756(5) 0.094(2) Uani 1 1 d .
F4 F 0.2107(5) 0.2721(6) 0.3771(5) 0.120(3) Uani 1 1 d .
F5 F 0.1924(6) 0.1182(6) 0.3778(5) 0.121(3) Uani 1 1 d .
F6 F 0.1304(5) 0.2275(6) 0.2988(6) 0.127(3) Uani 1 1 d .
C55 C -0.0318(15) 0.4371(14) 0.448(2) 0.194(11) Uani 1 1 d .
H55A H -0.0102 0.3895 0.4053 0.233 Uiso 1 1 calc R
H55B H -0.1092 0.4421 0.4686 0.233 Uiso 1 1 calc R
C56 C 0.0163(10) 0.3912(7) 0.5219(9) 0.078(4) Uani 1 1 d .
H56A H 0.0917 0.3680 0.4995 0.093 Uiso 1 1 calc R
H56B H -0.0181 0.3310 0.5504 0.093 Uiso 1 1 calc R
C57 C 0.0057(13) 0.468(3) 0.5905(18) 0.29(2) Uani 1 1 d .
H57A H -0.0674 0.4749 0.6254 0.345 Uiso 1 1 calc R
H57B H 0.0527 0.4392 0.6278 0.345 Uiso 1 1 calc R
C58 C -0.0623(9) 0.7860(9) 0.2202(8) 0.091(4) Uani 1 1 d .
H58A H -0.0899 0.7328 0.1994 0.109 Uiso 1 1 calc R
Cl1 Cl -0.1006(3) 0.9036(2) 0.1718(2) 0.1006(11) Uani 1 1 d .
Cl2 Cl -0.1173(3) 0.7865(3) 0.3278(3) 0.1229(14) Uani 1 1 d .
Cl3 Cl 0.0740(3) 0.7576(3) 0.2047(4) 0.177(2) Uani 1 1 d .
C59 C 0.282(3) 2.486(3) 0.048(2) 0.247(12) Uiso 1 1 d .
Cl6 Cl 0.2482(9) 2.3776(8) 0.1201(6) 0.138(3) Uiso 0.50 1 d P
Cl6' Cl 0.3093(13) 2.3820(11) 0.1077(9) 0.196(5) Uiso 0.50 1 d P
Cl7 Cl 0.2426(15) 2.5767(13) 0.1127(12) 0.136(6) Uiso 0.33 1 d P
Cl7' Cl 0.2252(10) 2.5975(10) 0.0744(9) 0.116(4) Uiso 0.33 1 d P
Cl7" Cl 0.2975(11) 2.5828(9) 0.1088(7) 0.105(4) Uiso 0.33 1 d P
Cl8 Cl 0.4231(13) 2.5112(12) -0.0126(11) 0.220(6) Uiso 0.50 1 d P
Cl8' Cl 0.4412(15) 2.4652(15) 0.0543(12) 0.253(7) Uiso 0.50 1 d P
O5 O 0.2961(10) 2.4769(9) -0.0336(8) 0.058(3) Uiso 0.50 1 d P
O5' O 0.2244(13) 2.5139(11) -0.0140(9) 0.083(4) Uiso 0.50 1 d P

loop_
_atom_site_aniso_label
_atom_site_aniso_U_11
_atom_site_aniso_U_22
_atom_site_aniso_U_33
_atom_site_aniso_U_23
_atom_site_aniso_U_13
_atom_site_aniso_U_12
C1 0.037(5) 0.036(5) 0.033(4) 0.001(4) -0.015(4) 0.000(4)
C2 0.028(4) 0.043(5) 0.027(4) -0.004(4) -0.005(3) 0.003(4)
C3 0.039(5) 0.040(5) 0.038(5) -0.007(4) -0.012(4) -0.001(4)
C4 0.057(6) 0.037(5) 0.045(5) -0.008(4) -0.018(4) -0.006(4)
C5 0.035(5) 0.060(6) 0.044(5) -0.005(4) -0.011(4) -0.013(4)
C6 0.031(4) 0.047(6) 0.042(5) 0.004(4) -0.014(4) -0.006(4)
C7 0.048(5) 0.032(5) 0.033(4) 0.001(4) -0.020(4) -0.003(4)
C8 0.043(5) 0.038(5) 0.028(4) -0.008(4) -0.009(4) -0.001(4)
C9 0.056(6) 0.043(6) 0.050(5) -0.008(4) -0.012(4) -0.001(5)
C10 0.081(8) 0.036(5) 0.075(7) -0.004(5) -0.024(6) -0.003(5)
C11 0.061(7) 0.051(7) 0.079(7) -0.010(5) -0.016(5) -0.018(5)
C12 0.045(5) 0.045(6) 0.053(5) -0.005(4) -0.009(4) -0.008(4)
C13 0.040(5) 0.031(5) 0.037(4) 0.004(4) -0.013(4) -0.001(4)
C14 0.027(4) 0.036(5) 0.033(5) -0.006(4) -0.005(4) -0.007(4)
C15 0.040(5) 0.040(5) 0.035(5) 0.000(4) -0.009(4) -0.001(4)
C16 0.047(5) 0.051(5) 0.026(4) -0.004(4) -0.005(4) -0.004(4)
C17 0.037(4) 0.044(5) 0.030(5) -0.008(4) 0.000(4) -0.008(4)
C18 0.032(5) 0.032(4) 0.035(5) -0.005(4) -0.007(4) -0.008(4)
C19 0.029(5) 0.040(5) 0.027(4) -0.012(4) 0.000(4) -0.009(4)
C20 0.022(4) 0.046(5) 0.037(5) -0.003(4) -0.001(4) -0.005(4)
C21 0.028(4) 0.038(5) 0.032(5) -0.005(4) -0.010(4) 0.001(4)
C22 0.025(4) 0.051(5) 0.033(4) -0.004(4) -0.004(4) -0.008(4)
C23 0.026(4) 0.037(5) 0.039(5) 0.001(4) -0.009(4) -0.003(4)
C24 0.033(4) 0.055(6) 0.043(5) -0.008(4) -0.001(4) 0.001(4)
C25 0.045(5) 0.054(6) 0.039(5) 0.001(4) 0.003(4) 0.001(4)
C26 0.046(5) 0.050(6) 0.031(4) 0.003(4) 0.006(4) -0.007(4)
C27 0.031(4) 0.046(5) 0.033(5) 0.002(4) -0.001(4) -0.007(4)
C28 0.035(5) 0.058(6) 0.023(4) 0.001(4) 0.004(3) -0.009(4)
C29 0.037(5) 0.051(5) 0.024(4) 0.003(4) 0.000(4) -0.008(4)
C30 0.041(5) 0.062(6) 0.036(5) -0.008(4) -0.007(4) -0.005(4)
C31 0.054(6) 0.066(6) 0.050(5) -0.004(5) -0.012(5) -0.024(5)
C32 0.036(5) 0.081(7) 0.036(5) 0.007(5) -0.008(4) -0.024(5)
C33 0.029(5) 0.070(7) 0.036(5) -0.006(4) -0.004(4) -0.007(4)
C34 0.034(5) 0.048(6) 0.031(4) 0.000(4) -0.006(4) -0.003(4)
C35 0.043(5) 0.048(6) 0.032(5) 0.000(4) -0.004(4) -0.003(4)
C36 0.056(6) 0.057(7) 0.054(6) -0.011(5) -0.003(5) -0.004(5)
C37 0.070(7) 0.072(7) 0.078(7) -0.021(6) -0.001(6) -0.020(6)
C38 0.045(6) 0.068(7) 0.078(7) -0.012(6) 0.000(5) -0.024(5)
C39 0.046(6) 0.053(6) 0.061(6) -0.008(5) -0.003(4) -0.005(4)
C40 0.037(5) 0.054(6) 0.029(4) -0.001(4) -0.002(4) -0.007(4)
C41 0.026(5) 0.077(7) 0.038(5) 0.010(5) 0.003(4) -0.002(4)
C42 0.042(6) 0.074(7) 0.055(6) 0.014(5) -0.003(5) 0.013(5)
C43 0.025(4) 0.084(7) 0.035(5) -0.009(5) -0.003(4) 0.006(5)
C44 0.034(5) 0.058(6) 0.032(4) -0.005(4) 0.001(4) -0.013(4)
C45 0.028(5) 0.044(5) 0.035(5) -0.006(4) -0.003(4) -0.002(4)
C46 0.022(4) 0.059(6) 0.028(4) -0.001(4) -0.004(4) -0.002(4)
C47 0.032(5) 0.091(8) 0.050(5) 0.000(5) -0.006(4) 0.007(5)
C48 0.048(5) 0.064(6) 0.041(5) -0.003(4) -0.006(4) 0.001(4)
C49 0.044(5) 0.083(8) 0.049(5) -0.001(5) -0.006(4) 0.017(5)
C50 0.068(7) 0.083(8) 0.067(7) -0.005(6) -0.011(5) 0.011(6)
N1 0.031(4) 0.045(5) 0.035(4) -0.001(3) -0.008(3) 0.001(3)
N2 0.026(4) 0.038(4) 0.034(4) -0.004(3) -0.006(3) 0.000(3)
N3 0.030(4) 0.040(4) 0.031(3) -0.009(3) 0.001(3) -0.008(3)
N4 0.037(4) 0.044(4) 0.027(4) -0.001(3) 0.001(3) -0.007(3)
N5 0.029(4) 0.049(4) 0.036(4) -0.003(3) -0.004(3) -0.003(3)
N6 0.029(4) 0.045(4) 0.032(4) -0.002(3) 0.002(3) 0.002(3)
C51 0.087(10) 0.065(9) 0.136(12) -0.044(9) 0.023(9) 0.014(8)
C52 0.061(7) 0.088(10) 0.095(9) -0.037(7) 0.003(6) -0.012(7)
O1 0.072(4) 0.039(4) 0.076(5) 0.001(3) 0.000(3) 0.014(3)
O2 0.079(7) 0.184(12) 0.322(18) -0.131(12) -0.025(9) -0.011(7)
F1 0.107(6) 0.124(7) 0.180(9) 0.004(6) 0.049(6) 0.036(5)
F2 0.083(6) 0.103(7) 0.47(2) -0.098(10) -0.081(9) 0.013(5)
F3 0.147(7) 0.065(5) 0.174(8) -0.007(5) -0.050(6) 0.015(4)
C53 0.048(6) 0.040(6) 0.095(8) -0.010(6) 0.002(6) -0.015(5)
C54 0.053(7) 0.064(7) 0.095(8) -0.043(7) 0.003(6) -0.010(5)
O3 0.051(4) 0.075(5) 0.079(5) -0.046(4) 0.002(3) -0.016(3)
O4 0.070(5) 0.099(6) 0.110(6) -0.036(5) 0.005(4) -0.027(5)
F4 0.091(5) 0.122(6) 0.155(7) -0.098(6) 0.009(4) -0.025(4)
F5 0.114(6) 0.116(6) 0.107(5) -0.034(5) 0.042(4) -0.035(5)
F6 0.047(4) 0.162(7) 0.182(8) -0.085(6) -0.017(4) 0.003(4)
C55 0.140(16) 0.087(12) 0.40(4) -0.089(18) -0.12(2) 0.005(11)
C56 0.083(8) 0.018(5) 0.134(11) -0.012(6) -0.038(8) 0.008(5)
C57 0.078(12) 0.46(5) 0.25(3) 0.27(3) -0.069(15) -0.07(2)
C58 0.086(8) 0.082(8) 0.128(10) -0.017(7) -0.056(8) -0.023(6)
Cl1 0.113(2) 0.074(2) 0.136(3) -0.0073(18) -0.062(2) -0.0236(17)
Cl2 0.134(3) 0.099(3) 0.163(4) 0.001(2) -0.074(3) -0.046(2)
Cl3 0.071(2) 0.117(3) 0.346(8) -0.082(4) -0.037(3) 0.004(2)

loop_
_atom_type_symbol
_atom_type_description
_atom_type_scat_dispersion_real
_atom_type_scat_dispersion_imag
_atom_type_scat_source
C C 0.0033 0.0016 'International Tables Vol C Tables 4.2.6.8 and 6.1.1.4'
H H 0.0000 0.0000 'International Tables Vol C Tables 4.2.6.8 and 6.1.1.4'
N N 0.0061 0.0033 'International Tables Vol C Tables 4.2.6.8 and 6.1.1.4'
Cl Cl 0.1484 0.1585 'International Tables Vol C Tables 4.2.6.8 and 6.1.1.4'
F F 0.0171 0.0103 'International Tables Vol C Tables 4.2.6.8 and 6.1.1.4'
O O 0.0106 0.0060 'International Tables Vol C Tables 4.2.6.8 and 6.1.1.4'

loop_
_geom_angle_atom_site_label_1
_geom_angle_atom_site_label_2
_geom_angle_atom_site_label_3
_geom_angle
_geom_angle_site_symmetry_1
_geom_angle_site_symmetry_3
C13 C1 C2 121.0(7) . .
C13 C1 C14 119.4(7) . .
C2 C1 C14 119.6(7) . .
C1 C2 C3 124.2(7) . .
C1 C2 C7 118.1(7) . .
C3 C2 C7 117.7(7) . .
C4 C3 C2 121.0(7) . .
C3 C4 C5 119.7(8) . .
C6 C5 C4 121.3(7) . .
C5 C6 C7 119.4(7) . .
N1 C7 C6 119.8(7) . .
N1 C7 C2 119.5(7) . .
C6 C7 C2 120.8(7) . .
N1 C8 C9 119.4(7) . .
N1 C8 C13 118.6(7) . .
C9 C8 C13 122.1(7) . .
C10 C9 C8 118.1(8) . .
C9 C10 C11 121.2(9) . .
C12 C11 C10 121.4(9) . .
C11 C12 C13 120.7(8) . .
C1 C13 C12 124.2(7) . .
C1 C13 C8 119.2(7) . .
C12 C13 C8 116.6(7) . .
N2 C14 C15 124.7(7) . .
N2 C14 C1 115.5(6) . .
C15 C14 C1 119.8(7) . .
C16 C15 C14 117.0(7) . .
C17 C16 C15 120.0(7) . .
C16 C17 C18 119.3(7) . .
N2 C18 C17 121.6(7) . .
N2 C18 C19 116.2(6) . .
C17 C18 C19 122.2(7) . .
N3 C19 C20 120.5(7) . .
N3 C19 C18 117.6(6) . .
C20 C19 C18 121.9(6) . .
C22 C20 C19 118.3(7) . .
N3 C21 N4 125.4(6) . .
N3 C21 C46 117.0(6) . .
N4 C21 C46 117.6(6) . .
N4 C22 C20 122.1(7) . .
N4 C22 C23 116.3(6) . .
C20 C22 C23 121.6(7) . .
N5 C23 C24 123.5(7) . .
N5 C23 C22 115.4(6) . .
C24 C23 C22 121.1(7) . .
C23 C24 C25 118.9(7) . .
C26 C25 C24 118.3(8) . .
C25 C26 C27 119.0(7) . .
N5 C27 C26 123.8(7) . .
N5 C27 C28 114.9(7) . .
C26 C27 C28 121.3(7) . .
C40 C28 C29 118.9(7) . .
C40 C28 C27 120.2(7) . .
C29 C28 C27 120.9(8) . .
C28 C29 C34 118.9(8) . .
C28 C29 C30 123.2(7) . .
C34 C29 C30 117.9(7) . .
C31 C30 C29 120.9(8) . .
C30 C31 C32 119.8(9) . .
C33 C32 C31 122.0(8) . .
C32 C33 C34 118.3(8) . .
N6 C34 C29 120.4(7) . .
N6 C34 C33 118.5(7) . .
C29 C34 C33 121.0(8) . .
N6 C35 C36 120.0(7) . .
N6 C35 C40 118.8(8) . .
C36 C35 C40 121.2(8) . .
C37 C36 C35 119.8(9) . .
C36 C37 C38 120.8(10) . .
C39 C38 C37 120.6(9) . .
C38 C39 C40 120.5(8) . .
C28 C40 C35 119.8(7) . .
C28 C40 C39 123.1(7) . .
C35 C40 C39 117.1(8) . .
C42 C41 C46 121.8(7) . .
C41 C42 C43 120.2(8) . .
C44 C43 C42 117.6(7) . .
C44 C43 C47 121.4(8) . .
C42 C43 C47 120.9(8) . .
C45 C44 C43 121.6(7) . .
C44 C45 C46 121.1(7) . .
C45 C46 C41 117.7(7) . .
C45 C46 C21 121.0(7) . .
C41 C46 C21 121.2(7) . .
C43 C47 C48 114.4(8) . .
C49 C48 C47 112.9(8) . .
C48 C49 C50 111.6(9) . .
C8 N1 C7 123.5(6) . .
C14 N2 C18 117.4(6) . .
C21 N3 C19 117.3(6) . .
C22 N4 C21 116.3(6) . .
C23 N5 C27 116.5(6) . .
C34 N6 C35 123.2(7) . .
F2 C51 F3 110.9(15) . .
F2 C51 F1 104.7(13) . .
F3 C51 F1 104.4(9) . .
F2 C51 C52 112.8(11) . .
F3 C51 C52 113.2(12) . .
F1 C51 C52 110.2(13) . .
O1 C52 O2 130.7(11) . .
O1 C52 C51 120.5(12) . .
O2 C52 C51 108.8(12) . .
O3 C53 O4 130.1(9) . .
O3 C53 C54 116.4(9) . .
O4 C53 C54 112.5(10) . .
F6 C54 F4 107.4(9) . .
F6 C54 F5 102.7(9) . .
F4 C54 F5 107.2(10) . .
F6 C54 C53 114.5(10) . .
F4 C54 C53 113.1(9) . .
F5 C54 C53 111.2(8) . .
C57 C55 C56 116.6(18) 2_566 .
C55 C56 C57 114.4(12) . .
C55 C57 C56 111(2) 2_566 .
Cl1 C58 Cl2 107.3(7) . .
Cl1 C58 Cl3 113.3(7) . .
Cl2 C58 Cl3 107.9(6) . .
O5 C59 O5' 42.6(13) . .
O5 C59 Cl7' 114(2) . .
O5' C59 Cl7' 81.4(19) . .
O5 C59 Cl6' 116(2) . .
O5' C59 Cl6' 136(3) . .
Cl7' C59 Cl6' 129(2) . .
O5 C59 Cl7 139(3) . .
O5' C59 Cl7 106(2) . .
Cl7' C59 Cl7 25.6(8) . .
Cl6' C59 Cl7 105(2) . .
O5 C59 Cl6 116(2) . .
O5' C59 Cl6 116(2) . .
Cl7' C59 Cl6 118(2) . .
Cl6' C59 Cl6 26.3(8) . .
Cl7 C59 Cl6 100.0(19) . .
O5 C59 Cl7" 136(2) . .
O5' C59 Cl7" 120(2) . .
Cl7' C59 Cl7" 40.6(10) . .
Cl6' C59 Cl7" 100.9(19) . .
Cl7 C59 Cl7" 23.5(8) . .
Cl6 C59 Cl7" 106.9(18) . .
O5 C59 Cl8 70.4(17) . .
O5' C59 Cl8 103(2) . .
Cl7' C59 Cl8 103.4(18) . .
Cl6' C59 Cl8 99.4(18) . .
Cl7 C59 Cl8 103.7(19) . .
Cl6 C59 Cl8 125(2) . .
Cl7" C59 Cl8 81.7(15) . .
O5 C59 Cl8' 99(2) . .
O5' C59 Cl8' 138(2) . .
Cl7' C59 Cl8' 110.2(19) . .
Cl6' C59 Cl8' 68.2(14) . .
Cl7 C59 Cl8' 95.3(18) . .
Cl6 C59 Cl8' 94.3(17) . .
Cl7" C59 Cl8' 72.5(13) . .
Cl8 C59 Cl8' 35.5(8) . .
Cl6' Cl6 C59 67.0(17) . .
Cl6 Cl6' C59 86.7(19) . .
Cl6 Cl6' Cl8' 152(2) . .
C59 Cl6' Cl8' 66.5(14) . .
Cl7' Cl7 Cl7" 112(3) . .
Cl7' Cl7 C59 74(2) . .
Cl7" Cl7 C59 90(2) . .
Cl7 Cl7' Cl7" 33.8(18) . .
Cl7 Cl7' C59 81(2) . .
Cl7" Cl7' C59 78.7(15) . .
Cl7 Cl7' O5' 123(2) . .
Cl7" Cl7' O5' 120.6(11) . .
C59 Cl7' O5' 44.4(13) . .
Cl7 Cl7" Cl7' 33.9(18) . .
Cl7 Cl7" C59 66(2) . .
Cl7' Cl7" C59 60.7(13) . .
Cl7 Cl7" Cl8' 124(2) . .
Cl7' Cl7" Cl8' 116.3(10) . .
C59 Cl7" Cl8' 59.4(12) . .
Cl7 Cl7" Cl8 114(2) . .
Cl7' Cl7" Cl8 92.9(10) . .
C59 Cl7" Cl8 50.9(11) . .
Cl8' Cl7" Cl8 29.9(5) . .
Cl8' Cl8 Cl8' 92.4(17) . 2_6:5
Cl8' Cl8 O5 112.3(16) . .
Cl8' Cl8 O5 147.9(14) 2_6:5 .
Cl8' Cl8 C59 80.5(17) . .
Cl8' Cl8 C59 171.7(18) 2_6:5 .
O5 Cl8 C59 40.3(11) . .
Cl8' Cl8 Cl8 57.0(13) . 2_6:5
Cl8' Cl8 Cl8 35.3(8) 2_6:5 2_6:5
O5 Cl8 Cl8 158.6(13) . 2_6:5
C59 Cl8 Cl8 137.3(17) . 2_6:5
Cl8' Cl8 Cl7" 69.9(13) . .
Cl8' Cl8 Cl7" 126.2(10) 2_6:5 .
O5 Cl8 Cl7" 83.1(7) . .
C59 Cl8 Cl7" 47.4(11) . .
Cl8 Cl8 Cl7" 107.3(11) 2_6:5 .
Cl8 Cl8' Cl8 87.6(17) . 2_6:5
Cl8 Cl8' C59 64.0(15) . .
Cl8 Cl8' C59 151.4(18) 2_6:5 .
Cl8 Cl8' Cl6' 104.1(16) . .
Cl8 Cl8' Cl6' 159.0(13) 2_6:5 .
C59 Cl8' Cl6' 45.3(10) . .
Cl8 Cl8' Cl8' 53.8(12) . 2_6:5
Cl8 Cl8' Cl8' 33.8(7) 2_6:5 2_6:5
C59 Cl8' Cl8' 117.7(17) . 2_6:5
Cl6' Cl8' Cl8' 152.9(16) . 2_6:5
Cl8 Cl8' Cl7" 80.2(13) . .
Cl8 Cl8' Cl7" 126.7(11) 2_6:5 .
C59 Cl8' Cl7" 48.1(10) . .
Cl6' Cl8' Cl7" 73.2(8) . .
Cl8' Cl8' Cl7" 112.8(13) 2_6:5 .
O5' O5 C59 72.4(17) . .
O5' O5 Cl8 124.3(14) . .
C59 O5 Cl8 69.3(16) . .
O5 O5' C59 65.0(17) . .
O5 O5' Cl7' 109.3(14) . .
C59 O5' Cl7' 54.2(15) . .

loop_
_geom_bond_atom_site_label_1
_geom_bond_atom_site_label_2
_geom_bond_distance
_geom_bond_site_symmetry_2
C1 C13 1.386(10) .
C1 C2 1.401(10) .
C1 C14 1.509(10) .
C2 C3 1.411(11) .
C2 C7 1.429(11) .
C3 C4 1.373(11) .
C4 C5 1.424(11) .
C5 C6 1.351(11) .
C6 C7 1.409(11) .
C7 N1 1.351(9) .
C8 N1 1.358(10) .
C8 C9 1.418(11) .
C8 C13 1.428(11) .
C9 C10 1.366(13) .
C10 C11 1.412(13) .
C11 C12 1.353(12) .
C12 C13 1.433(11) .
C14 N2 1.323(9) .
C14 C15 1.398(10) .
C15 C16 1.388(11) .
C16 C17 1.358(11) .
C17 C18 1.412(10) .
C18 N2 1.352(9) .
C18 C19 1.475(10) .
C19 N3 1.350(9) .
C19 C20 1.378(10) .
C20 C22 1.359(10) .
C21 N3 1.333(9) .
C21 N4 1.339(9) .
C21 C46 1.477(10) .
C22 N4 1.345(9) .
C22 C23 1.495(10) .
C23 N5 1.342(9) .
C23 C24 1.373(11) .
C24 C25 1.397(11) .
C25 C26 1.370(11) .
C26 C27 1.378(11) .
C27 N5 1.342(9) .
C27 C28 1.496(11) .
C28 C40 1.413(11) .
C28 C29 1.416(11) .
C29 C34 1.413(11) .
C29 C30 1.419(12) .
C30 C31 1.361(12) .
C31 C32 1.422(13) .
C32 C33 1.349(12) .
C33 C34 1.428(11) .
C34 N6 1.343(10) .
C35 N6 1.358(10) .
C35 C36 1.389(12) .
C35 C40 1.422(11) .
C36 C37 1.352(13) .
C37 C38 1.417(14) .
C38 C39 1.348(13) .
C39 C40 1.436(12) .
C41 C42 1.376(11) .
C41 C46 1.387(11) .
C42 C43 1.408(12) .
C43 C44 1.385(12) .
C43 C47 1.509(11) .
C44 C45 1.373(11) .
C45 C46 1.389(10) .
C47 C48 1.549(13) .
C48 C49 1.512(12) .
C49 C50 1.526(14) .
C51 F2 1.254(16) .
C51 F3 1.325(15) .
C51 F1 1.359(15) .
C51 C52 1.503(18) .
C52 O1 1.181(13) .
C52 O2 1.282(15) .
C53 O3 1.193(11) .
C53 O4 1.255(12) .
C53 C54 1.534(14) .
C54 F6 1.286(13) .
C54 F4 1.314(11) .
C54 F5 1.328(13) .
C55 C57 1.40(3) 2_566
C55 C56 1.53(3) .
C56 C57 1.62(5) .
C57 C55 1.40(3) 2_566
C58 Cl1 1.730(12) .
C58 Cl2 1.747(14) .
C58 Cl3 1.750(12) .
C59 O5 1.34(3) .
C59 O5' 1.41(3) .
C59 Cl7' 1.63(3) .
C59 Cl6' 1.65(3) .
C59 Cl7 1.68(4) .
C59 Cl6 1.79(3) .
C59 Cl7" 1.84(4) .
C59 Cl8 1.94(3) .
C59 Cl8' 2.13(4) .
Cl6 Cl6' 0.794(16) .
Cl6' Cl8' 2.15(3) .
Cl7 Cl7' 0.736(19) .
Cl7 Cl7" 0.734(18) .
Cl7' Cl7" 1.22(2) .
Cl7' O5' 1.99(2) .
Cl7" Cl8' 2.35(2) .
Cl7" Cl8 2.47(2) .
Cl8 Cl8' 1.25(2) .
Cl8 Cl8' 1.82(2) 2_6:5
Cl8 O5 1.95(2) .
Cl8 Cl8 2.16(3) 2_6:5
Cl8' Cl8 1.82(2) 2_6:5
Cl8' Cl8' 2.25(4) 2_6:5
O5 O5' 1.000(16) .
